data_7152543
loop_
_publ_author_name
'Watson, Lynsey J.'
'Harrington, Ross W.'
'Clegg, William'
'Hall, Michael J.'

_publ_section_title
;
 Diastereoselective intermolecular ene reactions: synthesis of
 4,5,6,7-tetrahydro-1H-benzo[d]imidazoles.
;
_journal_issue 33
_journal_name_full 'Organic &amp; biomolecular chemistry'
_journal_page_first 6649
_journal_page_last 6655
_journal_paper_doi 10.1039/c2ob26009c
_journal_volume 10
_journal_year 2012
_chemical_formula_moiety 'C22 H19 N3 O2'
_chemical_formula_sum 'C22 H19 N3 O2'
_chemical_formula_weight 357.40
_chemical_name_systematic
;
?
;
_space_group_IT_number 14
_symmetry_cell_setting monoclinic
_symmetry_space_group_name_Hall '-P 2yn'
_symmetry_space_group_name_H-M 'P 1 21/n 1'
_atom_sites_solution_hydrogens geom
_atom_sites_solution_primary direct
_atom_sites_solution_secondary difmap
_audit_creation_method SHELXL-97
_cell_angle_alpha 90.00
_cell_angle_beta 100.967(4)
_cell_angle_gamma 90.00
_cell_formula_units_Z 4
_cell_length_a 13.9615(6)
_cell_length_b 6.7669(2)
_cell_length_c 19.4128(8)
_cell_measurement_reflns_used 3558
_cell_measurement_temperature 150(2)
_cell_measurement_theta_max 26.57
_cell_measurement_theta_min 2.96
_cell_volume 1800.55(12)
_computing_cell_refinement
;
CrysAlisPro, Oxford Diffraction Ltd.,
Version 1.171.33.66 (release 28-04-2010 CrysAlis171 .NET)
(compiled Apr 28 2010,14:27:37)
;
_computing_data_collection
;
CrysAlisPro, Oxford Diffraction Ltd.,
Version 1.171.33.66 (release 28-04-2010 CrysAlis171 .NET)
(compiled Apr 28 2010,14:27:37)
;
_computing_data_reduction
;
CrysAlisPro, Oxford Diffraction Ltd.,
Version 1.171.33.66 (release 28-04-2010 CrysAlis171 .NET)
(compiled Apr 28 2010,14:27:37)
;
_computing_molecular_graphics 'Bruker SHELXTL'
_computing_publication_material 'Bruker SHELXTL and local programs'
_computing_structure_refinement 'Bruker SHELXTL'
_computing_structure_solution 'Bruker SHELXTL'
_diffrn_ambient_temperature 150(2)
_diffrn_detector_area_resol_mean 10.3968
_diffrn_measured_fraction_theta_full 0.961
_diffrn_measured_fraction_theta_max 0.908
_diffrn_measurement_device_type 'Oxford Diffraction Gemini A Ultra diffractometer'
_diffrn_measurement_method '\w scans'
_diffrn_radiation_monochromator none
_diffrn_radiation_source 'sealed tube with Enhance optics'
_diffrn_radiation_type MoK\a
_diffrn_radiation_wavelength 0.71073
_diffrn_reflns_av_R_equivalents 0.0166
_diffrn_reflns_av_sigmaI/netI 0.0252
_diffrn_reflns_limit_h_max 17
_diffrn_reflns_limit_h_min -16
_diffrn_reflns_limit_k_max 7
_diffrn_reflns_limit_k_min -8
_diffrn_reflns_limit_l_max 14
_diffrn_reflns_limit_l_min -23
_diffrn_reflns_number 6118
_diffrn_reflns_theta_full 26.00
_diffrn_reflns_theta_max 26.63
_diffrn_reflns_theta_min 2.97
_exptl_absorpt_coefficient_mu 0.086
_exptl_absorpt_correction_T_max 0.975
_exptl_absorpt_correction_T_min 0.966
_exptl_absorpt_correction_type multi-scan
_exptl_absorpt_process_details
;
CrysAlisPro, Oxford Diffraction Ltd.,
Version 1.171.33.66 (release 28-04-2010 CrysAlis171 .NET)
(compiled Apr 28 2010,14:27:37)
Empirical absorption correction using spherical harmonics,
implemented in SCALE3 ABSPACK scaling algorithm.
;
_exptl_crystal_colour colourless
_exptl_crystal_density_diffrn 1.318
_exptl_crystal_density_method 'not measured'
_exptl_crystal_description block
_exptl_crystal_F_000 752
_exptl_crystal_size_max 0.40
_exptl_crystal_size_mid 0.40
_exptl_crystal_size_min 0.30
_refine_diff_density_max 0.224
_refine_diff_density_min -0.206
_refine_diff_density_rms 0.037
_refine_ls_extinction_coef 0.0016(7)
_refine_ls_extinction_expression Fc^*^=kFc[1+0.001xFc^2^\l^3^/sin(2\q)]^-1/4^
_refine_ls_extinction_method SHELXL
_refine_ls_goodness_of_fit_ref 1.026
_refine_ls_hydrogen_treatment constr
_refine_ls_matrix_type full
_refine_ls_number_parameters 245
_refine_ls_number_reflns 3455
_refine_ls_number_restraints 0
_refine_ls_restrained_S_all 1.026
_refine_ls_R_factor_all 0.0500
_refine_ls_R_factor_gt 0.0402
_refine_ls_shift/su_max 0.000
_refine_ls_shift/su_mean 0.000
_refine_ls_structure_factor_coef Fsqd
_refine_ls_weighting_details 'calc w=1/[\s^2^(Fo^2^)+(0.0398P)^2^+0.8073P] where P=(Fo^2^+2Fc^2^)/3'
_refine_ls_weighting_scheme calc
_refine_ls_wR_factor_gt 0.0952
_refine_ls_wR_factor_ref 0.1020
_reflns_number_gt 2894
_reflns_number_total 3455
_reflns_threshold_expression I>2\s(I)
_cod_data_source_file c2ob26009c.txt
_cod_data_source_block mjh65_compound_7a_rearomatised
_cod_original_sg_symbol_H-M 'P 21/n'
_cod_database_code 7152543

loop_
_symmetry_equiv_pos_as_xyz
'x, y, z'
'-x+1/2, y+1/2, -z+1/2'
'-x, -y, -z'
'x-1/2, -y-1/2, z-1/2'

loop_
_atom_site_label
_atom_site_type_symbol
_atom_site_fract_x
_atom_site_fract_y
_atom_site_fract_z
_atom_site_U_iso_or_equiv
_atom_site_adp_type
_atom_site_occupancy
_atom_site_symmetry_multiplicity
_atom_site_calc_flag
_atom_site_refinement_flags
O1 O 0.48027(8) 0.14815(19) 0.30648(6) 0.0394(3) Uani 1 1 d .
O2 O 0.47539(7) 0.15322(15) 0.07170(5) 0.0289(3) Uani 1 1 d .
N1 N 0.45460(8) 0.15176(18) 0.18616(6) 0.0256(3) Uani 1 1 d .
N2 N 0.59702(9) 0.79713(18) 0.15899(7) 0.0294(3) Uani 1 1 d .
N3 N 0.61224(8) 0.55160(17) 0.08533(6) 0.0247(3) Uani 1 1 d .
C1 C 0.51091(11) 0.1703(2) 0.25292(8) 0.0262(3) Uani 1 1 d .
C2 C 0.61388(10) 0.2230(2) 0.24618(7) 0.0238(3) Uani 1 1 d .
H2 H 0.6564 0.1059 0.2614 0.029 Uiso 1 1 calc R
C3 C 0.65250(11) 0.3969(2) 0.29401(8) 0.0291(3) Uani 1 1 d .
H3A H 0.6436 0.3673 0.3423 0.035 Uiso 1 1 calc R
H3B H 0.7233 0.4117 0.2951 0.035 Uiso 1 1 calc R
C4 C 0.60145(12) 0.5923(2) 0.27024(8) 0.0314(4) Uani 1 1 d .
H4A H 0.5334 0.5895 0.2779 0.038 Uiso 1 1 calc R
H4B H 0.6358 0.7033 0.2976 0.038 Uiso 1 1 calc R
C5 C 0.60265(10) 0.6193(2) 0.19426(8) 0.0252(3) Uani 1 1 d .
C6 C 0.61196(10) 0.4679(2) 0.15016(7) 0.0226(3) Uani 1 1 d .
C7 C 0.60861(10) 0.2523(2) 0.16660(7) 0.0223(3) Uani 1 1 d .
H7 H 0.6613 0.1775 0.1495 0.027 Uiso 1 1 calc R
C8 C 0.50775(10) 0.17637(19) 0.13332(7) 0.0233(3) Uani 1 1 d .
C9 C 0.60343(11) 0.7489(2) 0.09434(8) 0.0286(3) Uani 1 1 d .
H9 H 0.6020 0.8427 0.0578 0.034 Uiso 1 1 calc R
C10 C 0.62813(11) 0.4530(2) 0.02132(7) 0.0287(3) Uani 1 1 d .
H10A H 0.6182 0.5497 -0.0177 0.034 Uiso 1 1 calc R
H10B H 0.5790 0.3469 0.0090 0.034 Uiso 1 1 calc R
C11 C 0.72843(11) 0.3652(2) 0.02855(7) 0.0280(3) Uani 1 1 d .
C12 C 0.81087(12) 0.4756(3) 0.05306(10) 0.0466(5) Uani 1 1 d .
H12 H 0.8045 0.6090 0.0668 0.056 Uiso 1 1 calc R
C13 C 0.90291(14) 0.3939(4) 0.05791(11) 0.0687(7) Uani 1 1 d .
H13 H 0.9592 0.4717 0.0746 0.082 Uiso 1 1 calc R
C14 C 0.91310(16) 0.2025(4) 0.03891(10) 0.0684(7) Uani 1 1 d .
H14 H 0.9763 0.1473 0.0420 0.082 Uiso 1 1 calc R
C15 C 0.83236(18) 0.0902(3) 0.01548(10) 0.0593(6) Uani 1 1 d .
H15 H 0.8395 -0.0439 0.0029 0.071 Uiso 1 1 calc R
C16 C 0.73977(14) 0.1708(3) 0.00986(9) 0.0399(4) Uani 1 1 d .
H16 H 0.6839 0.0919 -0.0069 0.048 Uiso 1 1 calc R
C17 C 0.35271(11) 0.1029(3) 0.17354(8) 0.0318(4) Uani 1 1 d .
C18 C 0.32442(13) -0.0865(3) 0.18549(9) 0.0434(4) Uani 1 1 d .
H18 H 0.3719 -0.1860 0.2002 0.052 Uiso 1 1 calc R
C19 C 0.22599(14) -0.1308(4) 0.17587(10) 0.0546(5) Uani 1 1 d .
H19 H 0.2057 -0.2616 0.1838 0.065 Uiso 1 1 calc R
C20 C 0.15818(14) 0.0124(4) 0.15514(10) 0.0565(6) Uani 1 1 d .
H20 H 0.0908 -0.0188 0.1491 0.068 Uiso 1 1 calc R
C21 C 0.18633(14) 0.2020(4) 0.14275(11) 0.0585(6) Uani 1 1 d .
H21 H 0.1384 0.3008 0.1281 0.070 Uiso 1 1 calc R
C22 C 0.28566(12) 0.2493(3) 0.15174(10) 0.0456(5) Uani 1 1 d .
H22 H 0.3061 0.3792 0.1430 0.055 Uiso 1 1 calc R

loop_
_atom_site_aniso_label
_atom_site_aniso_U_11
_atom_site_aniso_U_22
_atom_site_aniso_U_33
_atom_site_aniso_U_23
_atom_site_aniso_U_13
_atom_site_aniso_U_12
O1 0.0348(6) 0.0573(8) 0.0272(6) 0.0056(5) 0.0081(5) -0.0007(5)
O2 0.0337(6) 0.0262(6) 0.0247(6) 0.0007(4) 0.0004(4) -0.0018(4)
N1 0.0224(6) 0.0279(6) 0.0255(6) 0.0022(5) 0.0022(5) 0.0017(5)
N2 0.0326(7) 0.0195(6) 0.0336(7) 0.0019(5) 0.0004(5) -0.0001(5)
N3 0.0248(6) 0.0229(6) 0.0257(6) 0.0034(5) 0.0032(5) 0.0001(5)
C1 0.0279(7) 0.0248(7) 0.0251(7) 0.0041(6) 0.0028(6) 0.0044(6)
C2 0.0229(7) 0.0218(7) 0.0254(7) 0.0048(6) 0.0011(6) 0.0041(6)
C3 0.0322(8) 0.0290(8) 0.0241(7) 0.0009(6) 0.0000(6) 0.0009(6)
C4 0.0396(9) 0.0249(8) 0.0290(8) -0.0039(6) 0.0043(7) 0.0019(7)
C5 0.0230(7) 0.0209(7) 0.0302(8) 0.0008(6) 0.0009(6) 0.0012(6)
C6 0.0208(7) 0.0209(7) 0.0253(7) 0.0027(6) 0.0021(5) 0.0007(5)
C7 0.0240(7) 0.0178(7) 0.0248(7) 0.0016(6) 0.0038(6) 0.0036(5)
C8 0.0274(7) 0.0153(7) 0.0262(8) 0.0030(6) 0.0026(6) 0.0038(5)
C9 0.0305(8) 0.0202(7) 0.0334(8) 0.0063(6) 0.0021(6) -0.0014(6)
C10 0.0301(8) 0.0322(8) 0.0227(7) 0.0018(6) 0.0024(6) -0.0024(6)
C11 0.0320(8) 0.0318(8) 0.0201(7) 0.0011(6) 0.0048(6) -0.0002(6)
C12 0.0346(9) 0.0583(12) 0.0466(10) -0.0224(9) 0.0066(8) -0.0061(8)
C13 0.0313(10) 0.121(2) 0.0512(12) -0.0365(13) 0.0002(9) 0.0002(12)
C14 0.0509(13) 0.116(2) 0.0360(10) -0.0163(12) 0.0032(9) 0.0391(14)
C15 0.0862(17) 0.0563(13) 0.0399(11) 0.0020(10) 0.0235(11) 0.0336(12)
C16 0.0550(11) 0.0344(9) 0.0332(9) -0.0010(7) 0.0157(8) 0.0013(8)
C17 0.0247(8) 0.0444(9) 0.0258(8) -0.0014(7) 0.0035(6) -0.0010(7)
C18 0.0364(9) 0.0501(11) 0.0434(10) 0.0074(9) 0.0066(8) -0.0077(8)
C19 0.0409(11) 0.0745(15) 0.0485(11) 0.0073(10) 0.0090(9) -0.0192(10)
C20 0.0303(10) 0.0973(18) 0.0431(11) -0.0039(11) 0.0095(8) -0.0129(11)
C21 0.0321(10) 0.0875(17) 0.0512(12) -0.0085(11) -0.0043(8) 0.0161(11)
C22 0.0328(9) 0.0543(12) 0.0462(10) -0.0034(9) -0.0011(8) 0.0077(8)

loop_
_atom_type_symbol
_atom_type_description
_atom_type_scat_dispersion_real
_atom_type_scat_dispersion_imag
_atom_type_scat_source
C C 0.0033 0.0016 'International Tables Vol C Tables 4.2.6.8 and 6.1.1.4'
H H 0.0000 0.0000 'International Tables Vol C Tables 4.2.6.8 and 6.1.1.4'
N N 0.0061 0.0033 'International Tables Vol C Tables 4.2.6.8 and 6.1.1.4'
O O 0.0106 0.0060 'International Tables Vol C Tables 4.2.6.8 and 6.1.1.4'

loop_
_geom_angle_atom_site_label_1
_geom_angle_atom_site_label_2
_geom_angle_atom_site_label_3
_geom_angle
C1 N1 C8 113.11(12)
C1 N1 C17 123.17(12)
C8 N1 C17 123.66(12)
C5 N2 C9 104.43(12)
C6 N3 C9 105.70(12)
C6 N3 C10 127.86(12)
C9 N3 C10 126.20(12)
O1 C1 N1 124.25(14)
O1 C1 C2 127.09(13)
N1 C1 C2 108.66(12)
C1 C2 H2 108.0
C1 C2 C3 111.09(12)
C1 C2 C7 104.58(11)
H2 C2 C3 108.0
H2 C2 C7 108.0
C3 C2 C7 116.83(12)
C2 C3 H3A 109.0
C2 C3 H3B 109.0
C2 C3 C4 113.02(12)
H3A C3 H3B 107.8
H3A C3 C4 109.0
H3B C3 C4 109.0
C3 C4 H4A 110.1
C3 C4 H4B 110.1
C3 C4 C5 108.17(12)
H4A C4 H4B 108.4
H4A C4 C5 110.1
H4B C4 C5 110.1
N2 C5 C4 126.03(13)
N2 C5 C6 110.41(13)
C4 C5 C6 123.54(13)
N3 C6 C5 106.39(12)
N3 C6 C7 126.89(13)
C5 C6 C7 126.23(13)
C2 C7 C6 109.94(11)
C2 C7 H7 111.6
C2 C7 C8 104.19(11)
C6 C7 H7 111.6
C6 C7 C8 107.60(11)
H7 C7 C8 111.6
O2 C8 N1 124.50(13)
O2 C8 C7 127.34(13)
N1 C8 C7 107.98(12)
N2 C9 N3 113.06(13)
N2 C9 H9 123.5
N3 C9 H9 123.5
N3 C10 H10A 109.0
N3 C10 H10B 109.0
N3 C10 C11 112.95(11)
H10A C10 H10B 107.8
H10A C10 C11 109.0
H10B C10 C11 109.0
C10 C11 C12 121.31(15)
C10 C11 C16 120.22(14)
C12 C11 C16 118.47(16)
C11 C12 H12 119.7
C11 C12 C13 120.65(19)
H12 C12 C13 119.7
C12 C13 H13 119.8
C12 C13 C14 120.3(2)
H13 C13 C14 119.8
C13 C14 H14 120.1
C13 C14 C15 119.87(19)
H14 C14 C15 120.1
C14 C15 H15 119.8
C14 C15 C16 120.4(2)
H15 C15 C16 119.8
C11 C16 C15 120.32(18)
C11 C16 H16 119.8
C15 C16 H16 119.8
N1 C17 C18 119.56(14)
N1 C17 C22 118.81(15)
C18 C17 C22 121.60(16)
C17 C18 H18 120.4
C17 C18 C19 119.29(18)
H18 C18 C19 120.4
C18 C19 H19 119.9
C18 C19 C20 120.2(2)
H19 C19 C20 119.9
C19 C20 H20 119.7
C19 C20 C21 120.66(18)
H20 C20 C21 119.7
C20 C21 H21 120.0
C20 C21 C22 119.97(19)
H21 C21 C22 120.0
C17 C22 C21 118.32(19)
C17 C22 H22 120.8
C21 C22 H22 120.8

loop_
_geom_bond_atom_site_label_1
_geom_bond_atom_site_label_2
_geom_bond_distance
O1 C1 1.2065(18)
O2 C8 1.2058(17)
N1 C1 1.3877(18)
N1 C8 1.3858(18)
N1 C17 1.4354(19)
N2 C5 1.3794(18)
N2 C9 1.316(2)
N3 C6 1.3809(18)
N3 C9 1.3550(19)
N3 C10 1.4641(19)
C1 C2 1.511(2)
C2 H2 1.000
C2 C3 1.532(2)
C2 C7 1.5455(19)
C3 H3A 0.990
C3 H3B 0.990
C3 C4 1.531(2)
C4 H4A 0.990
C4 H4B 0.990
C4 C5 1.490(2)
C5 C6 1.357(2)
C6 C7 1.4959(19)
C7 H7 1.000
C7 C8 1.5225(19)
C9 H9 0.950
C10 H10A 0.990
C10 H10B 0.990
C10 C11 1.503(2)
C11 C12 1.379(2)
C11 C16 1.382(2)
C12 H12 0.950
C12 C13 1.386(3)
C13 H13 0.950
C13 C14 1.361(3)
C14 H14 0.950
C14 C15 1.364(3)
C15 H15 0.950
C15 C16 1.388(3)
C16 H16 0.950
C17 C18 1.374(2)
C17 C22 1.373(2)
C18 H18 0.950
C18 C19 1.384(2)
C19 H19 0.950
C19 C20 1.361(3)
C20 H20 0.950
C20 C21 1.376(3)
C21 H21 0.950
C21 C22 1.401(3)
C22 H22 0.950

loop_
_geom_torsion_atom_site_label_1
_geom_torsion_atom_site_label_2
_geom_torsion_atom_site_label_3
_geom_torsion_atom_site_label_4
_geom_torsion
C8 N1 C1 O1 -177.50(14)
C8 N1 C1 C2 2.89(16)
C17 N1 C1 O1 -0.2(2)
C17 N1 C1 C2 -179.86(13)
O1 C1 C2 C3 -47.6(2)
O1 C1 C2 C7 -174.45(15)
N1 C1 C2 C3 132.02(12)
N1 C1 C2 C7 5.14(15)
C1 C2 C3 C4 -69.06(16)
C7 C2 C3 C4 50.77(17)
C2 C3 C4 C5 -50.28(17)
C9 N2 C5 C4 178.33(14)
C9 N2 C5 C6 -0.22(16)
C3 C4 C5 N2 -155.44(14)
C3 C4 C5 C6 22.9(2)
N2 C5 C6 N3 0.00(16)
N2 C5 C6 C7 -172.42(13)
C4 C5 C6 N3 -178.60(13)
C4 C5 C6 C7 9.0(2)
C9 N3 C6 C5 0.22(15)
C9 N3 C6 C7 172.57(13)
C10 N3 C6 C5 174.84(13)
C10 N3 C6 C7 -12.8(2)
N3 C6 C7 C2 177.63(12)
N3 C6 C7 C8 -69.50(17)
C5 C6 C7 C2 -11.48(19)
C5 C6 C7 C8 101.39(16)
C1 C2 C7 C6 104.74(13)
C1 C2 C7 C8 -10.32(14)
C3 C2 C7 C6 -18.50(17)
C3 C2 C7 C8 -133.56(12)
C1 N1 C8 O2 174.66(13)
C1 N1 C8 C7 -9.88(15)
C17 N1 C8 O2 -2.6(2)
C17 N1 C8 C7 172.88(13)
C2 C7 C8 O2 -172.35(13)
C2 C7 C8 N1 12.35(14)
C6 C7 C8 O2 70.95(17)
C6 C7 C8 N1 -104.35(13)
C5 N2 C9 N3 0.37(16)
C6 N3 C9 N2 -0.38(17)
C10 N3 C9 N2 -175.12(12)
C6 N3 C10 C11 -63.66(18)
C9 N3 C10 C11 109.91(16)
N3 C10 C11 C12 -51.4(2)
N3 C10 C11 C16 129.30(15)
C10 C11 C12 C13 -178.50(17)
C16 C11 C12 C13 0.8(3)
C11 C12 C13 C14 -0.4(3)
C12 C13 C14 C15 -0.5(3)
C13 C14 C15 C16 1.0(3)
C10 C11 C16 C15 179.01(15)
C12 C11 C16 C15 -0.3(2)
C14 C15 C16 C11 -0.6(3)
C1 N1 C17 C18 -73.0(2)
C1 N1 C17 C22 105.08(18)
C8 N1 C17 C18 104.00(18)
C8 N1 C17 C22 -77.95(19)
N1 C17 C18 C19 177.48(15)
C22 C17 C18 C19 -0.5(3)
C17 C18 C19 C20 -0.3(3)
C18 C19 C20 C21 0.7(3)
C19 C20 C21 C22 -0.2(3)
N1 C17 C22 C21 -177.06(15)
C18 C17 C22 C21 0.9(3)
C20 C21 C22 C17 -0.6(3)
